data_1549029
loop_
_publ_author_name
'Garlatti, Elena'
'Guidi, Tatiana'
'Chiesa, Alessandro'
'Ansbro, Simon'
'Baker, Michael L.'
'Ollivier, Jacques'
'Mutka, Hannu'
'Timco, Grigore A.'
'Vitorica-Yrezabal, Inigo'
'Pavarini, Eva'
'Santini, Paolo'
'Amoretti, Giuseppe'
'Winpenny, Richard E. P.'
'Carretta, Stefano'

_publ_section_title
;
 Anisotropy of Co<sup>II</sup> transferred to the Cr<sub>7</sub>Co
 polymetallic cluster <i>via</i> strong exchange interactions.
;
_journal_issue 14
_journal_name_full 'Chemical science'
_journal_page_first 3555
_journal_page_last 3562
_journal_paper_doi 10.1039/c8sc00163d
_journal_volume 9
_journal_year 2018
_chemical_absolute_configuration ad
_chemical_formula_moiety 'C80 H144 Co Cr7 F8 O32, 0.25(C8 H8 N4), C4 H10 O'
_chemical_formula_sum 'C86 H162 Co Cr7 F8 N O33'
_chemical_formula_weight 2313.09
_space_group_crystal_system tetragonal
_space_group_IT_number 79
_space_group_name_Hall 'I 4'
_space_group_name_H-M_alt 'I 4'
_symmetry_space_group_name_Hall 'I 4'
_symmetry_space_group_name_H-M 'I 4'
_atom_sites_solution_hydrogens geom
_atom_sites_solution_primary direct
_audit_creation_date 2017-12-12
_audit_creation_method
;
Olex2 1.2
(compiled 2017.08.10 svn.r3458 for OlexSys, GUI svn.r5381)
;
_audit_update_record
;
2017-12-12 deposited with the CCDC.
2018-03-07 downloaded from the CCDC.
;
_cell_angle_alpha 90
_cell_angle_beta 90
_cell_angle_gamma 90
_cell_formula_units_Z 2
_cell_length_a 19.9066(6)
_cell_length_b 19.9066(6)
_cell_length_c 16.1991(9)
_cell_measurement_reflns_used 5481
_cell_measurement_temperature 150.02(10)
_cell_measurement_theta_max 27.1120
_cell_measurement_theta_min 3.8210
_cell_volume 6419.3(4)
_computing_cell_refinement 'CrysAlisPro 1.171.38.41 (Rigaku OD, 2015)'
_computing_data_collection 'CrysAlisPro 1.171.38.41 (Rigaku OD, 2015)'
_computing_data_reduction 'CrysAlisPro 1.171.38.41 (Rigaku OD, 2015)'
_computing_molecular_graphics 'Olex2 (Dolomanov et al., 2009)'
_computing_publication_material 'Olex2 (Dolomanov et al., 2009)'
_computing_structure_refinement 'ShelXL (Sheldrick, 2015)'
_computing_structure_solution 'ShelXT (Sheldrick, 2015)'
_diffrn_ambient_environment N~2~
_diffrn_ambient_temperature 150.02(10)
_diffrn_detector 'CCD plate'
_diffrn_detector_area_resol_mean 8.0714
_diffrn_detector_type Eos
_diffrn_measured_fraction_theta_full 0.996
_diffrn_measured_fraction_theta_max 0.881
_diffrn_measurement_details
;
List of Runs (angles in degrees, time in seconds):

  # Type    Start    End  Width  t~exp~   \w     \q     \k     \f   Frames
#--------------------------------------------------------------------------
  1  \w    -82.00  33.00   1.00    2.50    --  -17.77   0.00  60.00  115
  2  \w    -69.00   9.00   1.00    2.50    --  -17.77 -77.00-120.00   78
  3  \w     18.00  58.00   1.00    2.50    --   18.70-102.00 -39.00   40
;
_diffrn_measurement_device 'four-circle diffractometer'
_diffrn_measurement_device_type 'SuperNova, Single source at offset, Eos'
_diffrn_measurement_method '\w scans'
_diffrn_orient_matrix_type 'CrysAlisPro convention (1999,Acta A55,543-557)'
_diffrn_orient_matrix_UB_11 -0.0051763000
_diffrn_orient_matrix_UB_12 0.0333401000
_diffrn_orient_matrix_UB_13 -0.0141737000
_diffrn_orient_matrix_UB_21 0.0345003000
_diffrn_orient_matrix_UB_22 0.0071994000
_diffrn_orient_matrix_UB_23 0.0064192000
_diffrn_orient_matrix_UB_31 0.0072406000
_diffrn_orient_matrix_UB_32 -0.0103523000
_diffrn_orient_matrix_UB_33 -0.0409133000
_diffrn_radiation_monochromator mirror
_diffrn_radiation_probe x-ray
_diffrn_radiation_type MoK\a
_diffrn_radiation_wavelength 0.71073
_diffrn_reflns_av_R_equivalents 0.0361
_diffrn_reflns_av_unetI/netI 0.0683
_diffrn_reflns_Laue_measured_fraction_full 0.996
_diffrn_reflns_Laue_measured_fraction_max 0.881
_diffrn_reflns_limit_h_max 23
_diffrn_reflns_limit_h_min -25
_diffrn_reflns_limit_k_max 26
_diffrn_reflns_limit_k_min -15
_diffrn_reflns_limit_l_max 21
_diffrn_reflns_limit_l_min -20
_diffrn_reflns_number 15604
_diffrn_reflns_point_group_measured_fraction_full 0.992
_diffrn_reflns_point_group_measured_fraction_max 0.833
_diffrn_reflns_theta_full 26.000
_diffrn_reflns_theta_max 29.255
_diffrn_reflns_theta_min 3.318
_diffrn_source 'micro-focus sealed X-ray tube'
_diffrn_source_type 'SuperNova (Mo) X-ray Source'
_exptl_absorpt_coefficient_mu 0.768
_exptl_absorpt_correction_T_max 1.00000
_exptl_absorpt_correction_T_min 0.53625
_exptl_absorpt_correction_type multi-scan
_exptl_absorpt_process_details
;
CrysAlisPro 1.171.38.41 (Rigaku Oxford Diffraction, 2015)
Empirical absorption correction using spherical harmonics,
 implemented in SCALE3 ABSPACK scaling algorithm.
;
_exptl_crystal_colour 'clear light green'
_exptl_crystal_colour_lustre clear
_exptl_crystal_colour_modifier light
_exptl_crystal_colour_primary green
_exptl_crystal_density_diffrn 1.197
_exptl_crystal_description block
_exptl_crystal_F_000 2432
_exptl_crystal_size_max 0.4
_exptl_crystal_size_mid 0.4
_exptl_crystal_size_min 0.3
_refine_diff_density_max 0.942
_refine_diff_density_min -0.785
_refine_diff_density_rms 0.098
_refine_ls_abs_structure_details
;
 Flack x determined using 2205 quotients [(I+)-(I-)]/[(I+)+(I-)]
 (Parsons, Flack and Wagner, Acta Cryst. B69 (2013) 249-259).
;
_refine_ls_abs_structure_Flack 0.021(12)
_refine_ls_extinction_method none
_refine_ls_goodness_of_fit_ref 1.051
_refine_ls_hydrogen_treatment constr
_refine_ls_matrix_type full
_refine_ls_number_parameters 325
_refine_ls_number_reflns 7329
_refine_ls_number_restraints 282
_refine_ls_restrained_S_all 1.083
_refine_ls_R_factor_all 0.0839
_refine_ls_R_factor_gt 0.0675
_refine_ls_shift/su_max 0.000
_refine_ls_shift/su_mean 0.000
_refine_ls_structure_factor_coef Fsqd
_refine_ls_weighting_details 'w=1/[\s^2^(Fo^2^)+(0.1228P)^2^+1.1679P] where P=(Fo^2^+2Fc^2^)/3'
_refine_ls_weighting_scheme calc
_refine_ls_wR_factor_gt 0.1852
_refine_ls_wR_factor_ref 0.2016
_reflns_Friedel_coverage 0.830
_reflns_Friedel_fraction_full 0.986
_reflns_Friedel_fraction_max 0.782
_reflns_number_gt 5896
_reflns_number_total 7329
_reflns_threshold_expression 'I > 2\s(I)'
_cod_data_source_file c8sc00163d2.cif
_cod_data_source_block arepw1038
_cod_depositor_comments 'Adding full bibliography for 1549029.cif.'
_cod_original_cell_volume 6419.3(5)
_cod_database_code 1549029
_shelxl_version_number 2014/6
_chemical_oxdiff_formula Cr7CoF8O32C80N1H100
_shelx_space_group_comment
;
The symmetry employed for this shelxl refinement is uniquely defined
by the following loop, which should always be used as a source of
symmetry information in preference to the above space-group names.
They are only intended as comments.
;
_reflns_odcompleteness_completeness 99.65
_reflns_odcompleteness_iscentric 1
_reflns_odcompleteness_theta 26.32
_olex2_refinement_description
;
1. Fixed Uiso
 At 1.2 times of:
  All C(H,H) groups, All N(H,H) groups
 At 1.5 times of:
  All C(H,H,H) groups
2. Shared sites
{Co1, Cr1}
{Co2, Cr2}
3. Restrained distances
 C2-C15
 1.54 with sigma of 0.02
 C15-O3
 1.45 with sigma of 0.02
 C13-C11 \\sim C14-C11 \\sim C12-C11 \\sim C28-C25 \\sim C27-C25 \\sim C26-C25
\\sim C21-C18 \\sim C20-C18
 \\sim C19-C18 \\sim C7-C4 \\sim C6-C4 \\sim C5-C4
 with sigma of 0.001
 C12-C13 \\sim C13-C14 \\sim C14-C12
 with sigma of 0.001
4. Uiso/Uaniso restraints and constraints
C11 \\sim C13 \\sim C12: within 2A with sigma of 0.002 and sigma for terminal
atoms of 0.004
Uanis(Cr1) = Uanis(Co1)
Uanis(Co1) = Uanis(Cr1)
Uanis(Cr2) = Uanis(Co2)
Uanis(Co2) = Uanis(Cr2)
5. Rigid body (RIGU) restrains
 C14, C13, C12, C11, O8, C10, O9
 with sigma for 1-2 distances of 0.004 and sigma for 1-3 distances of 0.004
 C6, C4, C5, C7, C3, O1, O2
 with sigma for 1-2 distances of 0.004 and sigma for 1-3 distances of 0.004
 C20, C18, C19, C21, C17, O15, O16
 with sigma for 1-2 distances of 0.004 and sigma for 1-3 distances of 0.004
 C28, C25, C27, C26, O23, C24, O22
 with sigma for 1-2 distances of 0.004 and sigma for 1-3 distances of 0.004
 C2, C15, O3
 with sigma for 1-2 distances of 0.001 and sigma for 1-3 distances of 0.001
 C31, N30, C29
 with sigma for 1-2 distances of 0.004 and sigma for 1-3 distances of 0.004
6. Others
 Fixed Sof: Cr1(0.875) Cr2(0.875) N30(0.25) H30A(0.25) H30B(0.25) Co2(0.125)
 Co1(0.125) C2(0.5) H2A(0.5) H2B(0.5) H2C(0.5) C15(0.5) H15A(0.5) H15B(0.5)
7.a Secondary CH2 refined with riding coordinates:
 N30(H30A,H30B), C15(H15A,H15B)
7.b Me refined with riding coordinates:
 C26(H26A,H26B,H26C), C28(H28A,H28B,H28C), C5(H5A,H5B,H5C), C19(H19A,H19B,
 H19C), C7(H7A,H7B,H7C), C21(H21A,H21B,H21C), C13(H13A,H13B,H13C), C27(H27A,
 H27B,H27C), C12(H12A,H12B,H12C), C20(H20A,H20B,H20C), C14(H14A,H14B,H14C),
 C6(H6A,H6B,H6C), C2(H2A,H2B,H2C)
;
_olex2_date_sample_data_collection 2015-10-19
_olex2_submission_special_instructions 'No special instructions were received'
_oxdiff_exptl_absorpt_empirical_details
;
Empirical correction (ABSPACK) includes:
- Absorption correction using spherical harmonics
- Frame scaling
;
_oxdiff_exptl_absorpt_empirical_full_max 1.362
_oxdiff_exptl_absorpt_empirical_full_min 0.625

loop_
_space_group_symop_operation_xyz
'x, y, z'
'-x, -y, z'
'-y, x, z'
'y, -x, z'
'x+1/2, y+1/2, z+1/2'
'-x+1/2, -y+1/2, z+1/2'
'-y+1/2, x+1/2, z+1/2'
'y+1/2, -x+1/2, z+1/2'

loop_
_atom_site_label
_atom_site_type_symbol
_atom_site_fract_x
_atom_site_fract_y
_atom_site_fract_z
_atom_site_U_iso_or_equiv
_atom_site_adp_type
_atom_site_occupancy
_atom_site_site_symmetry_order
_atom_site_calc_flag
_atom_site_refinement_flags_posn
_atom_site_refinement_flags_adp
_atom_site_refinement_flags_occupancy
_atom_site_disorder_assembly
_atom_site_disorder_group
Cr1 Cr 0.50632(5) 0.27879(5) 0.6169(3) 0.0336(3) Uani 0.875 1 d . . . . .
Cr2 Cr 0.34836(5) 0.33928(5) 0.5917(3) 0.0324(3) Uani 0.875 1 d . . . . .
F2 F 0.35186(18) 0.43052(18) 0.6348(4) 0.0333(8) Uani 1 1 d . . . . .
F1 F 0.44431(19) 0.34601(18) 0.5751(4) 0.0350(9) Uani 1 1 d . . . . .
O23 O 0.2669(2) 0.4615(3) 0.5026(4) 0.0372(11) Uani 1 1 d . U . . .
O22 O 0.3354(2) 0.3743(2) 0.4799(4) 0.0372(11) Uani 1 1 d . U . . .
O1 O 0.4715(3) 0.2934(3) 0.7288(4) 0.0411(11) Uani 1 1 d . U . . .
O9 O 0.2513(2) 0.3311(2) 0.6094(4) 0.0383(11) Uani 1 1 d . U . . .
O2 O 0.3616(2) 0.3068(3) 0.7060(4) 0.0388(11) Uani 1 1 d . U . . .
O16 O 0.4436(3) 0.2047(2) 0.5973(4) 0.0423(11) Uani 1 1 d . U . . .
O8 O 0.2127(3) 0.4290(3) 0.6584(5) 0.0452(13) Uani 1 1 d . U . . .
O15 O 0.3476(3) 0.2475(2) 0.5481(4) 0.0402(12) Uani 1 1 d . U . . .
C24 C 0.2987(4) 0.4221(4) 0.4555(6) 0.0371(15) Uani 1 1 d . U . . .
C31 C 0.5000 0.5000 0.6799(18) 0.080(6) Uani 1 4 d S TU P . .
C3 C 0.4122(4) 0.3003(4) 0.7518(5) 0.0380(15) Uani 1 1 d . U . . .
C10 C 0.2074(3) 0.3679(4) 0.6415(5) 0.0349(14) Uani 1 1 d . U . . .
C25 C 0.2944(4) 0.4360(3) 0.3627(5) 0.063(2) Uani 1 1 d D U . . .
C17 C 0.3867(4) 0.1996(3) 0.5633(5) 0.0369(15) Uani 1 1 d . U . . .
C26 C 0.3093(6) 0.3734(4) 0.3144(6) 0.070(3) Uani 1 1 d D U . . .
H26A H 0.2761 0.3399 0.3265 0.104 Uiso 1 1 calc R . . . .
H26B H 0.3086 0.3834 0.2564 0.104 Uiso 1 1 calc R . . . .
H26C H 0.3529 0.3568 0.3294 0.104 Uiso 1 1 calc R . . . .
C18 C 0.3623(4) 0.1297(4) 0.5389(4) 0.060(2) Uani 1 1 d D U . . .
C11 C 0.1397(4) 0.3358(4) 0.6590(3) 0.080(2) Uani 1 1 d D U . . .
C28 C 0.2257(6) 0.4629(9) 0.3437(9) 0.116(5) Uani 1 1 d D U . . .
H28A H 0.2179 0.5028 0.3755 0.173 Uiso 1 1 calc R . . . .
H28B H 0.2227 0.4734 0.2859 0.173 Uiso 1 1 calc R . . . .
H28C H 0.1925 0.4297 0.3574 0.173 Uiso 1 1 calc R . . . .
C4 C 0.3983(4) 0.3045(6) 0.8448(6) 0.080(3) Uani 1 1 d D U . . .
C29 C 0.5000 0.5000 0.5344(18) 0.070(5) Uani 1 4 d S TU P . .
C5 C 0.4566(5) 0.2791(8) 0.8946(7) 0.089(4) Uani 1 1 d D U . . .
H5A H 0.4965 0.3031 0.8793 0.134 Uiso 1 1 calc R . . . .
H5B H 0.4477 0.2858 0.9523 0.134 Uiso 1 1 calc R . . . .
H5C H 0.4628 0.2320 0.8840 0.134 Uiso 1 1 calc R . . . .
C19 C 0.4184(5) 0.0794(5) 0.5361(13) 0.108(5) Uani 1 1 d D U . . .
H19A H 0.4528 0.0950 0.4992 0.162 Uiso 1 1 calc R . . . .
H19B H 0.4370 0.0740 0.5904 0.162 Uiso 1 1 calc R . . . .
H19C H 0.4014 0.0371 0.5169 0.162 Uiso 1 1 calc R . . . .
C7 C 0.3335(6) 0.2695(11) 0.8648(10) 0.147(7) Uani 1 1 d D U . . .
H7A H 0.2981 0.2876 0.8314 0.221 Uiso 1 1 calc R . . . .
H7B H 0.3381 0.2223 0.8539 0.221 Uiso 1 1 calc R . . . .
H7C H 0.3229 0.2761 0.9221 0.221 Uiso 1 1 calc R . . . .
C21 C 0.3429(9) 0.1337(7) 0.4495(6) 0.115(5) Uani 1 1 d D U . . .
H21A H 0.3066 0.1650 0.4430 0.173 Uiso 1 1 calc R . . . .
H21B H 0.3808 0.1484 0.4176 0.173 Uiso 1 1 calc R . . . .
H21C H 0.3289 0.0901 0.4307 0.173 Uiso 1 1 calc R . . . .
C13 C 0.0920(5) 0.3818(5) 0.7032(6) 0.089(3) Uani 1 1 d D U . . .
H13A H 0.0849 0.4215 0.6707 0.134 Uiso 1 1 calc R . . . .
H13B H 0.0499 0.3593 0.7115 0.134 Uiso 1 1 calc R . . . .
H13C H 0.1107 0.3941 0.7557 0.134 Uiso 1 1 calc R . . . .
C27 C 0.3449(8) 0.4904(7) 0.3464(8) 0.124(6) Uani 1 1 d D U . . .
H27A H 0.3336 0.5295 0.3783 0.186 Uiso 1 1 calc R . . . .
H27B H 0.3888 0.4749 0.3617 0.186 Uiso 1 1 calc R . . . .
H27C H 0.3445 0.5016 0.2887 0.186 Uiso 1 1 calc R . . . .
C12 C 0.1112(5) 0.3171(6) 0.5764(4) 0.099(3) Uani 1 1 d D U . . .
H12A H 0.1040 0.3571 0.5443 0.148 Uiso 1 1 calc R . . . .
H12B H 0.1421 0.2882 0.5480 0.148 Uiso 1 1 calc R . . . .
H12C H 0.0692 0.2942 0.5839 0.148 Uiso 1 1 calc R . . . .
C20 C 0.3050(8) 0.1114(6) 0.5947(12) 0.139(7) Uani 1 1 d D U . . .
H20A H 0.2716 0.1461 0.5928 0.209 Uiso 1 1 calc R . . . .
H20B H 0.2856 0.0697 0.5767 0.209 Uiso 1 1 calc R . . . .
H20C H 0.3212 0.1066 0.6502 0.209 Uiso 1 1 calc R . . . .
C14 C 0.1510(8) 0.2737(5) 0.7095(7) 0.170(8) Uani 1 1 d D U . . .
H14A H 0.1816 0.2444 0.6809 0.255 Uiso 1 1 calc R . . . .
H14B H 0.1698 0.2858 0.7620 0.255 Uiso 1 1 calc R . . . .
H14C H 0.1090 0.2510 0.7177 0.255 Uiso 1 1 calc R . . . .
N30 N 0.480(4) 0.478(4) 0.600(3) 0.081(9) Uani 0.25 1 d . U . A -1
H30A H 0.4883 0.4341 0.5984 0.097 Uiso 0.25 1 calc R . . A -1
H30B H 0.4354 0.4822 0.5984 0.097 Uiso 0.25 1 calc R . . A -1
C6 C 0.3873(12) 0.3766(7) 0.8682(12) 0.159(7) Uani 1 1 d D U . . .
H6A H 0.4272 0.4019 0.8568 0.239 Uiso 1 1 calc R . . . .
H6B H 0.3505 0.3945 0.8368 0.239 Uiso 1 1 calc R . . . .
H6C H 0.3770 0.3794 0.9260 0.239 Uiso 1 1 calc R . . . .
Co2 Co 0.34836(5) 0.33928(5) 0.5917(3) 0.0324(3) Uani 0.125 1 d . . . . .
Co1 Co 0.50632(5) 0.27879(5) 0.6169(3) 0.0336(3) Uani 0.125 1 d . . . . .
O3 O 0.0000 0.0000 0.604(2) 0.226(16) Uani 1 4 d DS TU P . .
C2 C -0.032(4) 0.133(3) 0.597(4) 0.24(2) Uani 0.5 1 d D U . B 2
H2A H -0.0074 0.1747 0.5946 0.366 Uiso 0.5 1 calc R . . B 2
H2B H -0.0599 0.1298 0.5481 0.366 Uiso 0.5 1 calc R . . B 2
H2C H -0.0604 0.1331 0.6448 0.366 Uiso 0.5 1 calc R . . B 2
C15 C 0.017(4) 0.0730(15) 0.600(4) 0.23(2) Uani 0.5 1 d D U . B 2
H15A H 0.0461 0.0780 0.5520 0.272 Uiso 0.5 1 calc R . . B 2
H15B H 0.0456 0.0812 0.6476 0.272 Uiso 0.5 1 calc R . . B 2

loop_
_atom_site_aniso_label
_atom_site_aniso_U_11
_atom_site_aniso_U_22
_atom_site_aniso_U_33
_atom_site_aniso_U_23
_atom_site_aniso_U_13
_atom_site_aniso_U_12
Cr1 0.0272(5) 0.0245(5) 0.0491(6) -0.0012(4) -0.0006(5) 0.0011(4)
Cr2 0.0261(5) 0.0257(5) 0.0453(6) 0.0060(4) -0.0025(4) -0.0018(4)
F2 0.0259(17) 0.0267(17) 0.047(2) -0.0017(16) -0.0012(16) -0.0027(14)
F1 0.0277(17) 0.0253(17) 0.052(2) 0.0052(16) 0.0007(16) -0.0004(14)
O23 0.035(3) 0.032(2) 0.045(3) -0.003(2) -0.007(2) 0.003(2)
O22 0.035(3) 0.029(2) 0.048(3) 0.001(2) -0.005(2) 0.008(2)
O1 0.033(2) 0.038(3) 0.052(3) 0.005(2) -0.003(2) 0.000(2)
O9 0.025(2) 0.034(2) 0.056(3) 0.006(2) -0.001(2) -0.0041(18)
O2 0.031(2) 0.041(3) 0.044(3) 0.008(2) 0.000(2) -0.002(2)
O16 0.041(2) 0.028(2) 0.058(3) -0.002(2) -0.004(2) -0.0025(19)
O8 0.031(3) 0.041(3) 0.063(3) -0.003(2) 0.001(2) -0.008(2)
O15 0.039(3) 0.027(2) 0.055(3) 0.004(2) -0.012(2) -0.005(2)
C24 0.036(3) 0.030(3) 0.045(3) 0.001(3) -0.006(3) -0.001(3)
C31 0.061(8) 0.061(8) 0.116(14) 0.000 0.000 0.000
C3 0.036(3) 0.032(3) 0.046(3) 0.010(3) -0.005(3) -0.004(3)
C10 0.024(3) 0.037(3) 0.044(3) 0.009(3) -0.005(2) -0.009(2)
C25 0.103(7) 0.044(4) 0.043(4) -0.002(3) -0.011(4) 0.027(4)
C17 0.041(3) 0.027(3) 0.043(4) 0.006(3) 0.002(3) -0.008(3)
C26 0.095(8) 0.056(5) 0.058(5) -0.011(4) -0.021(5) 0.014(5)
C18 0.055(5) 0.031(4) 0.092(6) -0.012(4) -0.003(4) -0.012(3)
C11 0.042(4) 0.090(5) 0.107(6) -0.014(4) 0.013(4) -0.031(4)
C28 0.140(9) 0.135(11) 0.072(8) -0.014(7) -0.037(7) 0.081(8)
C4 0.057(5) 0.144(9) 0.039(4) 0.011(5) -0.002(4) 0.025(6)
C29 0.047(7) 0.047(7) 0.117(14) 0.000 0.000 0.000
C5 0.056(6) 0.150(12) 0.061(6) 0.027(7) -0.006(4) 0.000(6)
C19 0.089(8) 0.033(5) 0.202(15) -0.028(6) -0.001(8) -0.006(5)
C7 0.082(8) 0.279(19) 0.080(9) 0.045(11) 0.004(6) -0.021(10)
C21 0.134(12) 0.094(9) 0.118(8) -0.037(7) -0.038(8) -0.023(9)
C13 0.051(4) 0.100(6) 0.117(7) -0.009(5) 0.017(4) -0.019(4)
C27 0.221(14) 0.101(9) 0.051(6) 0.000(6) 0.024(8) -0.055(10)
C12 0.059(5) 0.117(6) 0.121(7) -0.025(5) 0.005(5) -0.030(5)
C20 0.149(11) 0.059(7) 0.209(15) -0.012(9) 0.073(11) -0.049(8)
C14 0.077(9) 0.152(11) 0.282(18) 0.102(12) 0.054(11) -0.005(8)
N30 0.060(19) 0.06(2) 0.123(14) -0.001(8) 0.002(8) -0.032(12)
C6 0.22(2) 0.173(11) 0.088(11) -0.020(8) -0.016(11) 0.068(10)
Co2 0.0261(5) 0.0257(5) 0.0453(6) 0.0060(4) -0.0025(4) -0.0018(4)
Co1 0.0272(5) 0.0245(5) 0.0491(6) -0.0012(4) -0.0006(5) 0.0011(4)
O3 0.27(2) 0.27(2) 0.14(3) 0.000 0.000 0.000
C2 0.32(4) 0.28(2) 0.14(4) 0.003(14) 0.01(5) 0.009(11)
C15 0.30(3) 0.27(2) 0.11(3) -0.003(8) 0.01(3) -0.004(6)

loop_
_atom_type_symbol
_atom_type_description
_atom_type_scat_dispersion_real
_atom_type_scat_dispersion_imag
_atom_type_scat_source
C C 0.0033 0.0016 'International Tables Vol C Tables 4.2.6.8 and 6.1.1.4'
H H 0.0000 0.0000 'International Tables Vol C Tables 4.2.6.8 and 6.1.1.4'
Co Co 0.3494 0.9721 'International Tables Vol C Tables 4.2.6.8 and 6.1.1.4'
Cr Cr 0.3209 0.6236 'International Tables Vol C Tables 4.2.6.8 and 6.1.1.4'
F F 0.0171 0.0103 'International Tables Vol C Tables 4.2.6.8 and 6.1.1.4'
N N 0.0061 0.0033 'International Tables Vol C Tables 4.2.6.8 and 6.1.1.4'
O O 0.0106 0.0060 'International Tables Vol C Tables 4.2.6.8 and 6.1.1.4'

loop_
_geom_angle_atom_site_label_1
_geom_angle_atom_site_label_2
_geom_angle_atom_site_label_3
_geom_angle
_geom_angle_site_symmetry_1
_geom_angle_site_symmetry_3
F2 Cr1 O23 91.13(19) 3_655 3_655
F2 Cr1 O1 88.9(2) 3_655 .
F2 Cr1 O16 179.0(2) 3_655 .
F2 Cr1 O8 91.5(2) 3_655 3_655
F1 Cr1 F2 86.98(15) . 3_655
F1 Cr1 O23 87.8(2) . 3_655
F1 Cr1 O1 89.7(2) . .
F1 Cr1 O16 93.28(18) . .
F1 Cr1 O8 178.4(2) . 3_655
O1 Cr1 O23 177.5(2) . 3_655
O16 Cr1 O23 88.0(2) . 3_655
O16 Cr1 O1 92.1(2) . .
O16 Cr1 O8 88.2(2) . 3_655
O8 Cr1 O23 91.6(2) 3_655 3_655
O8 Cr1 O1 90.9(2) 3_655 .
F2 Cr2 O22 90.24(19) . .
F2 Cr2 O9 93.47(18) . .
F2 Cr2 O2 88.0(2) . .
F2 Cr2 O15 178.39(19) . .
F1 Cr2 F2 87.11(16) . .
F1 Cr2 O22 88.7(2) . .
F1 Cr2 O9 179.1(2) . .
F1 Cr2 O2 91.21(19) . .
F1 Cr2 O15 91.28(19) . .
O22 Cr2 O9 92.0(2) . .
O22 Cr2 O2 178.2(2) . .
O22 Cr2 O15 89.8(2) . .
O9 Cr2 O2 88.1(2) . .
O9 Cr2 O15 88.1(2) . .
O15 Cr2 O2 91.9(2) . .
Cr1 F2 Cr2 121.55(19) 4_565 .
Co1 F2 Cr1 0.0 4_565 4_565
Co1 F2 Cr2 121.55(19) 4_565 .
Cr2 F1 Cr1 122.12(19) . .
C24 O23 Cr1 135.0(5) . 4_565
C24 O23 Co1 135.0(5) . 4_565
Co1 O23 Cr1 0.0 4_565 4_565
C24 O22 Cr2 129.3(5) . .
C3 O1 Cr1 128.8(5) . .
C10 O9 Cr2 134.4(4) . .
C3 O2 Cr2 133.8(5) . .
C17 O16 Cr1 134.6(5) . .
C10 O8 Cr1 128.3(5) . 4_565
C10 O8 Co1 128.3(5) . 4_565
Co1 O8 Cr1 0.0 4_565 4_565
C17 O15 Cr2 129.2(5) . .
O23 C24 C25 116.8(6) . .
O22 C24 O23 124.7(7) . .
O22 C24 C25 118.4(6) . .
O1 C3 O2 126.5(7) . .
O1 C3 C4 118.0(6) . .
O2 C3 C4 115.4(7) . .
O9 C10 C11 116.8(6) . .
O8 C10 O9 126.9(6) . .
O8 C10 C11 116.2(6) . .
C26 C25 C24 110.5(6) . .
C26 C25 C28 111.8(9) . .
C26 C25 C27 112.0(9) . .
C28 C25 C24 108.5(8) . .
C27 C25 C24 105.4(7) . .
C27 C25 C28 108.4(12) . .
O16 C17 C18 118.1(6) . .
O15 C17 O16 125.6(6) . .
O15 C17 C18 116.3(6) . .
C25 C26 H26A 109.5 . .
C25 C26 H26B 109.5 . .
C25 C26 H26C 109.5 . .
H26A C26 H26B 109.5 . .
H26A C26 H26C 109.5 . .
H26B C26 H26C 109.5 . .
C19 C18 C17 112.3(7) . .
C19 C18 C21 101.3(11) . .
C19 C18 C20 115.0(11) . .
C21 C18 C17 106.5(7) . .
C20 C18 C17 107.9(7) . .
C20 C18 C21 113.4(13) . .
C13 C11 C10 113.2(7) . .
C13 C11 C12 109.7(4) . .
C12 C11 C10 105.9(7) . .
C14 C11 C10 108.4(8) . .
C14 C11 C13 109.8(4) . .
C14 C11 C12 109.8(4) . .
C25 C28 H28A 109.5 . .
C25 C28 H28B 109.5 . .
C25 C28 H28C 109.5 . .
H28A C28 H28B 109.5 . .
H28A C28 H28C 109.5 . .
H28B C28 H28C 109.5 . .
C5 C4 C3 111.7(8) . .
C5 C4 C6 107.4(12) . .
C7 C4 C3 110.0(9) . .
C7 C4 C5 113.0(10) . .
C7 C4 C6 105.3(14) . .
C6 C4 C3 109.0(10) . .
C4 C5 H5A 109.5 . .
C4 C5 H5B 109.5 . .
C4 C5 H5C 109.5 . .
H5A C5 H5B 109.5 . .
H5A C5 H5C 109.5 . .
H5B C5 H5C 109.5 . .
C18 C19 H19A 109.5 . .
C18 C19 H19B 109.5 . .
C18 C19 H19C 109.5 . .
H19A C19 H19B 109.5 . .
H19A C19 H19C 109.5 . .
H19B C19 H19C 109.5 . .
C4 C7 H7A 109.5 . .
C4 C7 H7B 109.5 . .
C4 C7 H7C 109.5 . .
H7A C7 H7B 109.5 . .
H7A C7 H7C 109.5 . .
H7B C7 H7C 109.5 . .
C18 C21 H21A 109.5 . .
C18 C21 H21B 109.5 . .
C18 C21 H21C 109.5 . .
H21A C21 H21B 109.5 . .
H21A C21 H21C 109.5 . .
H21B C21 H21C 109.5 . .
C11 C13 H13A 109.5 . .
C11 C13 H13B 109.5 . .
C11 C13 H13C 109.5 . .
H13A C13 H13B 109.5 . .
H13A C13 H13C 109.5 . .
H13B C13 H13C 109.5 . .
C25 C27 H27A 109.5 . .
C25 C27 H27B 109.5 . .
C25 C27 H27C 109.5 . .
H27A C27 H27B 109.5 . .
H27A C27 H27C 109.5 . .
H27B C27 H27C 109.5 . .
C11 C12 H12A 109.5 . .
C11 C12 H12B 109.5 . .
C11 C12 H12C 109.5 . .
H12A C12 H12B 109.5 . .
H12A C12 H12C 109.5 . .
H12B C12 H12C 109.5 . .
C18 C20 H20A 109.5 . .
C18 C20 H20B 109.5 . .
C18 C20 H20C 109.5 . .
H20A C20 H20B 109.5 . .
H20A C20 H20C 109.5 . .
H20B C20 H20C 109.5 . .
C11 C14 H14A 109.5 . .
C11 C14 H14B 109.5 . .
C11 C14 H14C 109.5 . .
H14A C14 H14B 109.5 . .
H14A C14 H14C 109.5 . .
H14B C14 H14C 109.5 . .
C31 N30 H30A 105.8 . .
C31 N30 H30B 105.8 . .
C29 N30 C31 126(2) . .
C29 N30 H30A 105.8 . .
C29 N30 H30B 105.8 . .
H30A N30 H30B 106.2 . .
C4 C6 H6A 109.5 . .
C4 C6 H6B 109.5 . .
C4 C6 H6C 109.5 . .
H6A C6 H6B 109.5 . .
H6A C6 H6C 109.5 . .
H6B C6 H6C 109.5 . .
C15 O3 C15 89.9(3) . 4
C15 O3 C15 89.9(3) 2 3
C15 O3 C15 175(6) . 2
C15 O3 C15 175(6) 4 3
C15 O3 C15 89.9(3) . 3
C15 O3 C15 89.9(3) 2 4
H2A C2 H2B 109.5 . .
H2A C2 H2C 109.5 . .
H2B C2 H2C 109.5 . .
C15 C2 H2A 109.5 . .
C15 C2 H2B 109.5 . .
C15 C2 H2C 109.5 . .
O3 C15 C2 127(5) . .
O3 C15 H15A 105.5 . .
O3 C15 H15B 105.5 . .
C2 C15 H15A 105.5 . .
C2 C15 H15B 105.5 . .
H15A C15 H15B 106.1 . .

loop_
_geom_bond_atom_site_label_1
_geom_bond_atom_site_label_2
_geom_bond_distance
_geom_bond_site_symmetry_2
Cr1 F2 1.944(4) 3_655
Cr1 F1 1.942(4) .
Cr1 O23 1.973(5) 3_655
Cr1 O1 1.964(6) .
Cr1 O16 1.959(5) .
Cr1 O8 1.960(5) 3_655
Cr2 F2 1.947(4) .
Cr2 F1 1.934(4) .
Cr2 O22 1.957(5) .
Cr2 O9 1.959(4) .
Cr2 O2 1.979(5) .
Cr2 O15 1.960(5) .
F2 Cr1 1.944(4) 4_565
F2 Co1 1.944(4) 4_565
O23 Cr1 1.973(5) 4_565
O23 C24 1.265(9) .
O23 Co1 1.973(5) 4_565
O22 C24 1.263(9) .
O1 C3 1.245(9) .
O9 C10 1.253(9) .
O2 C3 1.257(9) .
O16 C17 1.263(9) .
O8 Cr1 1.960(5) 4_565
O8 C10 1.251(9) .
O8 Co1 1.960(5) 4_565
O15 C17 1.254(9) .
C24 C25 1.532(11) .
C31 N30 1.43(4) .
C3 C4 1.535(12) .
C10 C11 1.519(10) .
C25 C26 1.501(4) .
C25 C28 1.501(4) .
C25 C27 1.501(4) .
C17 C18 1.526(10) .
C26 H26A 0.9600 .
C26 H26B 0.9600 .
C26 H26C 0.9600 .
C18 C19 1.501(4) .
C18 C21 1.501(4) .
C18 C20 1.501(4) .
C11 C13 1.501(4) .
C11 C12 1.501(4) .
C11 C14 1.501(4) .
C28 H28A 0.9600 .
C28 H28B 0.9600 .
C28 H28C 0.9600 .
C4 C5 1.501(4) .
C4 C7 1.501(4) .
C4 C6 1.501(4) .
C29 N30 1.21(4) .
C5 H5A 0.9600 .
C5 H5B 0.9600 .
C5 H5C 0.9600 .
C19 H19A 0.9600 .
C19 H19B 0.9600 .
C19 H19C 0.9600 .
C7 H7A 0.9600 .
C7 H7B 0.9600 .
C7 H7C 0.9600 .
C21 H21A 0.9600 .
C21 H21B 0.9600 .
C21 H21C 0.9600 .
C13 H13A 0.9600 .
C13 H13B 0.9600 .
C13 H13C 0.9600 .
C27 H27A 0.9600 .
C27 H27B 0.9600 .
C27 H27C 0.9600 .
C12 H12A 0.9600 .
C12 H12B 0.9600 .
C12 H12C 0.9600 .
C20 H20A 0.9600 .
C20 H20B 0.9600 .
C20 H20C 0.9600 .
C14 H14A 0.9600 .
C14 H14B 0.9600 .
C14 H14C 0.9600 .
N30 H30A 0.8900 .
N30 H30B 0.8900 .
C6 H6A 0.9600 .
C6 H6B 0.9600 .
C6 H6C 0.9600 .
O3 C15 1.49(3) 4
O3 C15 1.49(3) .
O3 C15 1.49(3) 2
O3 C15 1.49(3) 3
C2 H2A 0.9600 .
C2 H2B 0.9600 .
C2 H2C 0.9600 .
C2 C15 1.56(3) .
C15 H15A 0.9700 .
C15 H15B 0.9700 .

loop_
_geom_torsion_atom_site_label_1
_geom_torsion_atom_site_label_2
_geom_torsion_atom_site_label_3
_geom_torsion_atom_site_label_4
_geom_torsion
_geom_torsion_site_symmetry_1
Cr1 O23 C24 O22 26.3(11) 4_565
Cr1 O23 C24 C25 -150.7(6) 4_565
Cr1 O1 C3 O2 -8.5(11) .
Cr1 O1 C3 C4 174.3(6) .
Cr1 O16 C17 O15 -17.5(12) .
Cr1 O16 C17 C18 163.1(5) .
Cr1 O8 C10 O9 17.5(11) 4_565
Cr1 O8 C10 C11 -160.2(5) 4_565
Cr2 O22 C24 O23 7.0(11) .
Cr2 O22 C24 C25 -176.0(5) .
Cr2 O9 C10 O8 15.1(12) .
Cr2 O9 C10 C11 -167.2(5) .
Cr2 O2 C3 O1 -24.5(12) .
Cr2 O2 C3 C4 152.9(6) .
Cr2 O15 C17 O16 -15.8(11) .
Cr2 O15 C17 C18 163.5(5) .
O23 C24 C25 C26 -157.3(8) .
O23 C24 C25 C28 -34.5(11) .
O23 C24 C25 C27 81.5(10) .
O22 C24 C25 C26 25.4(11) .
O22 C24 C25 C28 148.3(9) .
O22 C24 C25 C27 -95.8(10) .
O1 C3 C4 C5 -17.1(12) .
O1 C3 C4 C7 -143.5(11) .
O1 C3 C4 C6 101.5(12) .
O9 C10 C11 C13 175.5(6) .
O9 C10 C11 C12 -64.2(7) .
O9 C10 C11 C14 53.5(8) .
O2 C3 C4 C5 165.4(9) .
O2 C3 C4 C7 39.0(13) .
O2 C3 C4 C6 -76.1(12) .
O16 C17 C18 C19 -17.3(12) .
O16 C17 C18 C21 -127.4(10) .
O16 C17 C18 C20 110.5(12) .
O8 C10 C11 C13 -6.5(9) .
O8 C10 C11 C12 113.8(7) .
O8 C10 C11 C14 -128.5(7) .
O15 C17 C18 C19 163.3(10) .
O15 C17 C18 C21 53.2(11) .
O15 C17 C18 C20 -69.0(12) .
Co1 O23 C24 O22 26.3(11) 4_565
Co1 O23 C24 C25 -150.7(6) 4_565
Co1 O8 C10 O9 17.5(11) 4_565
Co1 O8 C10 C11 -160.2(5) 4_565
C15 O3 C15 C2 1(9) 3
C15 O3 C15 C2 177(3) 4
